data_2106732
loop_
_publ_author_name
'Taylor, J.C.'
'Wilson, P.W.'

_publ_section_title
;
 The deuterium location in deuterium triuranate, D2 U3 O10, by neutron
 diffraction
;
_journal_name_full 'Acta Crystallographica B (24,1968-38,1982)'
_journal_page_first 151
_journal_page_last 154
_journal_volume 30
_journal_year 1974
_chemical_formula_sum 'D2 O10 U3'
_chemical_name_systematic 'D2 U3 O10'
_space_group_IT_number 2
_symmetry_space_group_name_Hall '-P 1'
_symmetry_space_group_name_H-M 'P -1'
_cell_angle_alpha 108.46
_cell_angle_beta 125.29
_cell_angle_gamma 88.43
_cell_formula_units_Z 1
_cell_length_a 6.792
_cell_length_b 7.416
_cell_length_c 5.558
_cell_volume 212.333
_citation_journal_id_ASTM ACBCAR
_cod_data_source_file Taylor_ACBCAR_1974_1496.cif
_cod_data_source_block D2O10U3
_cod_original_cell_volume 212.3325
_cod_database_code 2106732

loop_
_symmetry_equiv_pos_as_xyz
x,y,z
-x,-y,-z

loop_
_atom_site_label
_atom_site_type_symbol
_atom_site_fract_x
_atom_site_fract_y
_atom_site_fract_z
_atom_site_occupancy
_atom_site_U_iso_or_equiv
U2 U+6 0.43 0.255 -0.027 1 0.0
O1 O-2 0.066 0.249 -0.035 1 0.0
D1 D+1 0.23 0.571 0.121 1 0.0
O4 O-2 0.735 0.861 0.422 1 0.0
O3 O-2 0.7 0.028 -0.02 1 0.0
O5 O-2 0.616 0.337 0.437 1 0.0
U1 U+6 0 0 0 1 0.0
O2 O-2 0.302 0.556 -0.015 1 0.0
